data_4333083
loop_
_publ_author_name
'Shankar, Ravi'
'Singh, Atul Pratap'
'Upreti, Shailesh'

_publ_section_title
;
 Expanding the Scope of Sulfur-Centered Arbuzov Rearrangement in
 Diethyl/Di-n-propyl Sulfite for the Synthesis of Mixed-Ligand
 Di-n-butyltin Alkanesulfonates&#x2020;
;
_journal_issue 23
_journal_name_full 'Inorganic Chemistry'
_journal_page_first 9166
_journal_page_last 9168
_journal_paper_doi 10.1021/ic061377u
_journal_volume 45
_journal_year 2006
_chemical_formula_moiety 'C22 H54 O12 P2 S2 Sn2'
_chemical_formula_sum 'C22 H54 O12 P2 S2 Sn2'
_chemical_formula_weight 874.16
_chemical_name_common tetra-n-butylbis(ethanesulfonato)bis(hydrogenmethylphosphonato)ditin
_chemical_name_systematic
; 
 ? 
;
_space_group_IT_number 2
_symmetry_cell_setting triclinic
_symmetry_space_group_name_Hall '-P 1'
_symmetry_space_group_name_H-M 'P -1'
_atom_sites_solution_hydrogens geom
_atom_sites_solution_primary direct
_atom_sites_solution_secondary difmap
_audit_creation_method SHELXL-97
_cell_angle_alpha 72.694(7)
_cell_angle_beta 84.509(7)
_cell_angle_gamma 75.381(7)
_cell_formula_units_Z 1
_cell_length_a 9.792(4)
_cell_length_b 9.865(4)
_cell_length_c 10.232(5)
_cell_measurement_reflns_used 3329
_cell_measurement_temperature 298(2)
_cell_measurement_theta_max 24.96
_cell_measurement_theta_min 2.58
_cell_volume 912.9(7)
_computing_cell_refinement 'Bruker SMART'
_computing_data_collection 'Bruker SMART'
_computing_data_reduction 'Bruker SAINT'
_computing_molecular_graphics 'Bruker SHELXTL'
_computing_publication_material 'Bruker SHELXTL'
_computing_structure_refinement 'SHELXL-97 (Sheldrick, 1997)'
_computing_structure_solution 'SHELXS-97 (Sheldrick, 1990)'
_diffrn_ambient_temperature 298(2)
_diffrn_measured_fraction_theta_full 0.995
_diffrn_measured_fraction_theta_max 0.995
_diffrn_measurement_device_type 'CCD area detector'
_diffrn_measurement_method 'phi and omega scans'
_diffrn_radiation_monochromator graphite
_diffrn_radiation_source 'fine-focus sealed tube'
_diffrn_radiation_type MoK\a
_diffrn_radiation_wavelength 0.71073
_diffrn_reflns_av_R_equivalents 0.0611
_diffrn_reflns_av_sigmaI/netI 0.0843
_diffrn_reflns_limit_h_max 11
_diffrn_reflns_limit_h_min -11
_diffrn_reflns_limit_k_max 11
_diffrn_reflns_limit_k_min -11
_diffrn_reflns_limit_l_max 12
_diffrn_reflns_limit_l_min -12
_diffrn_reflns_number 5676
_diffrn_reflns_theta_full 25.14
_diffrn_reflns_theta_max 25.14
_diffrn_reflns_theta_min 2.15
_exptl_absorpt_coefficient_mu 1.619
_exptl_absorpt_correction_T_max 0.8294
_exptl_absorpt_correction_T_min 0.7061
_exptl_absorpt_correction_type multi-scan
_exptl_absorpt_process_details SADABS;bruker,2000
_exptl_crystal_colour colourless
_exptl_crystal_density_diffrn 1.590
_exptl_crystal_density_method 'not measured'
_exptl_crystal_description block
_exptl_crystal_F_000 444
_exptl_crystal_size_max 0.23
_exptl_crystal_size_mid 0.19
_exptl_crystal_size_min 0.12
_refine_diff_density_max 0.487
_refine_diff_density_min -0.435
_refine_diff_density_rms 0.086
_refine_ls_extinction_method none
_refine_ls_goodness_of_fit_ref 1.001
_refine_ls_hydrogen_treatment constr
_refine_ls_matrix_type full
_refine_ls_number_parameters 185
_refine_ls_number_reflns 2536
_refine_ls_number_restraints 0
_refine_ls_restrained_S_all 1.001
_refine_ls_R_factor_all 0.0543
_refine_ls_R_factor_gt 0.0371
_refine_ls_shift/su_max 0.001
_refine_ls_shift/su_mean 0.000
_refine_ls_structure_factor_coef Fsqd
_refine_ls_weighting_details 'calc w=1/[\s^2^(Fo^2^)+(0.0398P)^2^+0.0000P] where P=(Fo^2^+2Fc^2^)/3'
_refine_ls_weighting_scheme calc
_refine_ls_wR_factor_gt 0.0869
_refine_ls_wR_factor_ref 0.1013
_reflns_number_gt 1949
_reflns_number_total 3273
_reflns_threshold_expression >2sigma(I)
_cod_data_source_file ic061377usup1.cif
_cod_data_source_block r2m
_cod_depositor_comments
;
The following automatic conversions were performed:

'_symmetry_cell_setting' value 'Triclinic' changed to 'triclinic'
according to /home/saulius/struct/CIF-dictionaries/cif_core.dic
dictionary named 'cif_core.dic' version 2.4.2 from 2011-04-26.

Automatic conversion script
Id: cif_fix_values 1891 2012-01-12 08:04:46Z andrius 
;
_cod_original_sg_symbol_H-M P-1
_cod_database_code 4333083

loop_
_symmetry_equiv_pos_as_xyz
'x, y, z'
'-x, -y, -z'

loop_
_atom_site_label
_atom_site_type_symbol
_atom_site_fract_x
_atom_site_fract_y
_atom_site_fract_z
_atom_site_U_iso_or_equiv
_atom_site_adp_type
_atom_site_occupancy
_atom_site_symmetry_multiplicity
_atom_site_calc_flag
_atom_site_refinement_flags
Sn1 Sn 0.76989(3) 0.44005(3) 0.54477(3) 0.03807(18) Uani 1 1 d .
S1 S 1.12333(12) 0.21020(15) 0.47801(15) 0.0442(3) Uani 1 1 d .
P1 P 0.52951(12) 0.28186(15) 0.47305(15) 0.0417(3) Uani 1 1 d .
O1 O 0.6701(3) 0.2920(4) 0.5122(4) 0.0467(9) Uani 1 1 d .
O2 O 0.4252(3) 0.4269(4) 0.4319(4) 0.0481(9) Uani 1 1 d .
O3 O 0.4756(4) 0.1739(5) 0.5988(5) 0.0696(13) Uani 1 1 d .
H3 H 0.4023 0.1590 0.5797 0.104 Uiso 1 1 calc R
O4 O 0.9801(4) 0.2311(4) 0.5325(5) 0.0589(11) Uani 1 1 d .
O5 O 1.1577(4) 0.3450(4) 0.3987(4) 0.0543(10) Uani 1 1 d .
O6 O 1.2260(4) 0.1271(4) 0.5820(4) 0.0591(11) Uani 1 1 d .
C1 C 0.8088(6) 0.3501(7) 0.7542(5) 0.0522(14) Uani 1 1 d .
H1A H 0.9102 0.3209 0.7659 0.063 Uiso 1 1 calc R
H1B H 0.7716 0.4261 0.7991 0.063 Uiso 1 1 calc R
C2 C 0.7500(9) 0.2249(9) 0.8240(6) 0.082(2) Uani 1 1 d .
H2A H 0.7888 0.1477 0.7809 0.098 Uiso 1 1 calc R
H2B H 0.6488 0.2531 0.8112 0.098 Uiso 1 1 calc R
C3 C 0.7771(11) 0.1646(10) 0.9751(7) 0.110(3) Uani 1 1 d .
H3A H 0.8777 0.1447 0.9885 0.132 Uiso 1 1 calc R
H3B H 0.7308 0.2390 1.0195 0.132 Uiso 1 1 calc R
C4 C 0.7295(15) 0.0332(12) 1.0418(11) 0.185(7) Uani 1 1 d .
H4A H 0.7748 -0.0417 0.9992 0.127 Uiso 1 1 calc R
H4B H 0.6291 0.0527 1.0337 0.127 Uiso 1 1 calc R
H4C H 0.7530 0.0011 1.1368 0.127 Uiso 1 1 calc R
C5 C 0.8233(5) 0.5395(7) 0.3416(5) 0.0481(13) Uani 1 1 d .
H5A H 0.8253 0.6394 0.3339 0.058 Uiso 1 1 calc R
H5B H 0.9183 0.4893 0.3219 0.058 Uiso 1 1 calc R
C6 C 0.7283(7) 0.5422(9) 0.2343(6) 0.075(2) Uani 1 1 d .
H6A H 0.7238 0.4427 0.2432 0.090 Uiso 1 1 calc R
H6B H 0.6339 0.5957 0.2513 0.090 Uiso 1 1 calc R
C7 C 0.7725(9) 0.6092(10) 0.0914(7) 0.097(3) Uani 1 1 d .
H7A H 0.7862 0.7050 0.0850 0.117 Uiso 1 1 calc R
H7B H 0.8628 0.5499 0.0715 0.117 Uiso 1 1 calc R
C8 C 0.6732(14) 0.6251(15) -0.0134(10) 0.159(5) Uani 1 1 d .
H8A H 0.5805 0.6734 0.0109 0.138 Uiso 1 1 calc R
H8B H 0.6715 0.5303 -0.0195 0.138 Uiso 1 1 calc R
H8C H 0.7024 0.6820 -0.1002 0.138 Uiso 1 1 calc R
C9 C 0.5546(7) 0.2038(7) 0.3352(7) 0.0635(17) Uani 1 1 d .
H9A H 0.5818 0.2715 0.2542 0.095 Uiso 1 1 calc R
H9B H 0.4683 0.1824 0.3197 0.095 Uiso 1 1 calc R
H9C H 0.6275 0.1153 0.3569 0.095 Uiso 1 1 calc R
C10 C 1.1336(6) 0.1009(8) 0.3699(7) 0.0671(18) Uani 1 1 d .
H10A H 1.2260 0.0900 0.3251 0.080 Uiso 1 1 calc R
H10B H 1.1244 0.0046 0.4245 0.080 Uiso 1 1 calc R
C11 C 1.0219(9) 0.1612(10) 0.2615(8) 0.101(3) Uani 1 1 d .
H11A H 1.0251 0.2596 0.2116 0.151 Uiso 1 1 calc R
H11B H 0.9304 0.1603 0.3044 0.151 Uiso 1 1 calc R
H11C H 1.0392 0.1018 0.1996 0.151 Uiso 1 1 calc R

loop_
_atom_site_aniso_label
_atom_site_aniso_U_11
_atom_site_aniso_U_22
_atom_site_aniso_U_33
_atom_site_aniso_U_23
_atom_site_aniso_U_13
_atom_site_aniso_U_12
Sn1 0.0284(2) 0.0404(3) 0.0441(3) -0.00685(18) -0.00565(13) -0.01008(14)
S1 0.0430(6) 0.0383(7) 0.0634(9) -0.0140(6) -0.0009(5) -0.0129(5)
P1 0.0312(6) 0.0362(8) 0.0602(9) -0.0134(7) -0.0068(5) -0.0107(5)
O1 0.0355(16) 0.041(2) 0.069(2) -0.0200(19) -0.0087(16) -0.0121(14)
O2 0.0325(15) 0.044(2) 0.073(2) -0.0232(19) -0.0027(15) -0.0104(14)
O3 0.055(2) 0.067(3) 0.081(3) 0.009(2) -0.017(2) -0.034(2)
O4 0.0371(18) 0.048(3) 0.035(3) -0.013(2) 0.0026(18) -0.0013(17)
O5 0.0498(19) 0.042(2) 0.072(3) -0.006(2) -0.0098(18) -0.0208(17)
O6 0.0424(18) 0.050(2) 0.080(3) -0.005(2) -0.0111(18) -0.0137(17)
C1 0.061(3) 0.058(4) 0.040(3) -0.012(3) -0.003(2) -0.018(3)
C2 0.098(6) 0.068(5) 0.047(4) -0.010(3) -0.004(4) -0.044(4)
C3 0.095(9) 0.091(7) 0.047(4) -0.008(4) 0.011(5) -0.027(7)
C4 0.099(2) 0.086(8) 0.087(8) 0.007(6) 0.007(10) -0.065(12)
C5 0.052(3) 0.053(3) 0.040(3) -0.010(3) 0.002(2) -0.017(3)
C6 0.071(4) 0.103(6) 0.055(4) -0.012(4) -0.008(3) -0.036(4)
C7 0.097(7) 0.084(6) 0.057(4) 0.003(4) -0.017(4) -0.042(5)
C8 0.108(12) 0.087(12) 0.078(6) -0.005(7) -0.047(7) -0.024(11)
C9 0.064(3) 0.057(4) 0.075(4) -0.028(3) -0.012(3) -0.009(3)
C10 0.050(3) 0.059(4) 0.097(5) -0.032(4) 0.003(3) -0.013(3)
C11 0.098(6) 0.091(7) 0.088(6) -0.059(5) -0.027(5) -0.006(5)

loop_
_atom_type_symbol
_atom_type_description
_atom_type_scat_dispersion_real
_atom_type_scat_dispersion_imag
_atom_type_scat_source
C C 0.0033 0.0016 'International Tables Vol C Tables 4.2.6.8 and 6.1.1.4'
H H 0.0000 0.0000 'International Tables Vol C Tables 4.2.6.8 and 6.1.1.4'
O O 0.0106 0.0060 'International Tables Vol C Tables 4.2.6.8 and 6.1.1.4'
P P 0.1023 0.0942 'International Tables Vol C Tables 4.2.6.8 and 6.1.1.4'
S S 0.1246 0.1234 'International Tables Vol C Tables 4.2.6.8 and 6.1.1.4'
Sn Sn -0.6537 1.4246 'International Tables Vol C Tables 4.2.6.8 and 6.1.1.4'

loop_
_geom_angle_atom_site_label_1
_geom_angle_atom_site_label_2
_geom_angle_atom_site_label_3
_geom_angle
_geom_angle_site_symmetry_1
_geom_angle_site_symmetry_3
O2 Sn1 O1 89.28(14) 2_666 .
O2 Sn1 C1 95.8(2) 2_666 .
O1 Sn1 C1 100.2(2) . .
O2 Sn1 C5 101.42(18) 2_666 .
O1 Sn1 C5 99.3(2) . .
C1 Sn1 C5 154.0(2) . .
O2 Sn1 O4 167.15(14) 2_666 .
O1 Sn1 O4 79.08(13) . .
C1 Sn1 O4 81.11(19) . .
C5 Sn1 O4 85.96(18) . .
O5 Sn1 O4 112.72(13) 2_766 .
O5 Sn1 O1 167.73(13) 2_766 .
O5 Sn1 O2 78.66(14) 2_766 2_666
O5 S1 O6 111.8(2) . .
O5 S1 O4 112.7(2) . .
O6 S1 O4 112.6(2) . .
O5 S1 C10 108.2(3) . .
O6 S1 C10 105.1(3) . .
O4 S1 C10 105.8(3) . .
O2 P1 O1 113.4(2) . .
O2 P1 O3 111.8(2) . .
O1 P1 O3 105.9(2) . .
O2 P1 C9 108.6(3) . .
O1 P1 C9 109.2(3) . .
O3 P1 C9 107.7(3) . .
P1 O1 Sn1 141.1(2) . .
P1 O2 Sn1 150.3(3) . 2_666
P1 O3 H3 109.5 . .
S1 O4 Sn1 138.8(2) . .
C2 C1 Sn1 116.3(4) . .
C2 C1 H1A 108.2 . .
Sn1 C1 H1A 108.2 . .
C2 C1 H1B 108.2 . .
Sn1 C1 H1B 108.2 . .
H1A C1 H1B 107.4 . .
C1 C2 C3 115.1(7) . .
C1 C2 H2A 108.5 . .
C3 C2 H2A 108.5 . .
C1 C2 H2B 108.5 . .
C3 C2 H2B 108.5 . .
H2A C2 H2B 107.5 . .
C4 C3 C2 115.0(9) . .
C4 C3 H3A 108.5 . .
C2 C3 H3A 108.5 . .
C4 C3 H3B 108.5 . .
C2 C3 H3B 108.5 . .
H3A C3 H3B 107.5 . .
C3 C4 H4A 109.5 . .
C3 C4 H4B 109.5 . .
H4A C4 H4B 109.5 . .
C3 C4 H4C 109.5 . .
H4A C4 H4C 109.5 . .
H4B C4 H4C 109.5 . .
C6 C5 Sn1 116.3(4) . .
C6 C5 H5A 108.2 . .
Sn1 C5 H5A 108.2 . .
C6 C5 H5B 108.2 . .
Sn1 C5 H5B 108.2 . .
H5A C5 H5B 107.4 . .
C7 C6 C5 114.6(6) . .
C7 C6 H6A 108.6 . .
C5 C6 H6A 108.6 . .
C7 C6 H6B 108.6 . .
C5 C6 H6B 108.6 . .
H6A C6 H6B 107.6 . .
C8 C7 C6 115.0(8) . .
C8 C7 H7A 108.5 . .
C6 C7 H7A 108.5 . .
C8 C7 H7B 108.5 . .
C6 C7 H7B 108.5 . .
H7A C7 H7B 107.5 . .
C7 C8 H8A 109.5 . .
C7 C8 H8B 109.5 . .
H8A C8 H8B 109.5 . .
C7 C8 H8C 109.5 . .
H8A C8 H8C 109.5 . .
H8B C8 H8C 109.5 . .
P1 C9 H9A 109.5 . .
P1 C9 H9B 109.5 . .
H9A C9 H9B 109.5 . .
P1 C9 H9C 109.5 . .
H9A C9 H9C 109.5 . .
H9B C9 H9C 109.5 . .
C11 C10 S1 113.6(5) . .
C11 C10 H10A 108.8 . .
S1 C10 H10A 108.8 . .
C11 C10 H10B 108.9 . .
S1 C10 H10B 108.8 . .
H10A C10 H10B 107.7 . .
C10 C11 H11A 109.5 . .
C10 C11 H11B 109.5 . .
H11A C11 H11B 109.5 . .
C10 C11 H11C 109.5 . .
H11A C11 H11C 109.5 . .
H11B C11 H11C 109.5 . .

loop_
_geom_bond_atom_site_label_1
_geom_bond_atom_site_label_2
_geom_bond_distance
_geom_bond_site_symmetry_2
Sn1 O2 2.064(3) 2_666
Sn1 O1 2.067(4) .
Sn1 C1 2.092(5) .
Sn1 C5 2.097(5) .
Sn1 O4 2.543(4) .
Sn1 O5 2.627(7) 2_766
S1 O5 1.439(4) .
S1 O6 1.444(4) .
S1 O4 1.447(4) .
S1 C10 1.741(7) .
P1 O2 1.501(4) .
P1 O1 1.505(3) .
P1 O3 1.552(4) .
P1 C9 1.768(7) .
O2 Sn1 2.064(3) 2_666
O3 H3 0.8200 .
C1 C2 1.457(9) .
C1 H1A 0.9700 .
C1 H1B 0.9700 .
C2 C3 1.505(9) .
C2 H2A 0.9700 .
C2 H2B 0.9700 .
C3 C4 1.443(14) .
C3 H3A 0.9700 .
C3 H3B 0.9700 .
C4 H4A 0.9600 .
C4 H4B 0.9600 .
C4 H4C 0.9600 .
C5 C6 1.496(8) .
C5 H5A 0.9700 .
C5 H5B 0.9700 .
C6 C7 1.487(10) .
C6 H6A 0.9700 .
C6 H6B 0.9700 .
C7 C8 1.463(11) .
C7 H7A 0.9700 .
C7 H7B 0.9700 .
C8 H8A 0.9600 .
C8 H8B 0.9600 .
C8 H8C 0.9600 .
C9 H9A 0.9600 .
C9 H9B 0.9600 .
C9 H9C 0.9600 .
C10 C11 1.514(9) .
C10 H10A 0.9700 .
C10 H10B 0.9700 .
C11 H11A 0.9600 .
C11 H11B 0.9600 .
C11 H11C 0.9600 .

loop_
_geom_hbond_atom_site_label_D
_geom_hbond_atom_site_label_H
_geom_hbond_atom_site_label_A
_geom_hbond_distance_DH
_geom_hbond_distance_HA
_geom_hbond_distance_DA
_geom_hbond_angle_DHA
_geom_hbond_site_symmetry_A
O3 H3 O6 0.82 1.83 2.629(5) 165.3 1_455

loop_
_geom_torsion_atom_site_label_1
_geom_torsion_atom_site_label_2
_geom_torsion_atom_site_label_3
_geom_torsion_atom_site_label_4
_geom_torsion
_geom_torsion_site_symmetry_1
_geom_torsion_site_symmetry_4
O2 P1 O1 Sn1 6.7(5) . .
O3 P1 O1 Sn1 -116.3(4) . .
C9 P1 O1 Sn1 128.0(4) . .
O2 Sn1 O1 P1 19.0(4) 2_666 .
C1 Sn1 O1 P1 114.8(4) . .
C5 Sn1 O1 P1 -82.5(4) . .
O4 Sn1 O1 P1 -166.5(4) . .
O1 P1 O2 Sn1 -124.6(5) . 2_666
O3 P1 O2 Sn1 -4.9(6) . 2_666
C9 P1 O2 Sn1 113.9(5) . 2_666
O5 S1 O4 Sn1 -5.4(5) . .
O6 S1 O4 Sn1 122.3(4) . .
C10 S1 O4 Sn1 -123.5(4) . .
O2 Sn1 O4 S1 166.4(5) 2_666 .
O1 Sn1 O4 S1 141.1(4) . .
C1 Sn1 O4 S1 -116.6(4) . .
C5 Sn1 O4 S1 40.8(4) . .
O2 Sn1 C1 C2 85.0(6) 2_666 .
O1 Sn1 C1 C2 -5.4(6) . .
C5 Sn1 C1 C2 -143.6(6) . .
O4 Sn1 C1 C2 -82.5(6) . .
Sn1 C1 C2 C3 -178.8(6) . .
C1 C2 C3 C4 -174.9(9) . .
O2 Sn1 C5 C6 -62.5(5) 2_666 .
O1 Sn1 C5 C6 28.6(5) . .
C1 Sn1 C5 C6 167.0(6) . .
O4 Sn1 C5 C6 106.8(5) . .
Sn1 C5 C6 C7 -178.1(6) . .
C5 C6 C7 C8 -174.4(10) . .
O5 S1 C10 C11 -66.9(6) . .
O6 S1 C10 C11 173.5(6) . .
O4 S1 C10 C11 54.2(7) . .
